data_4347479
loop_
_publ_author_name
'Li, Gao-Peng'
'Liu, Ge'
'Li, Yong-Zhi'
'Hou, Lei'
'Wang, Yao-Yu'
'Zhu, Zhonghua'

_publ_section_title
;
 Uncommon Pyrazoyl-Carboxyl Bifunctional Ligand-Based Microporous
 Lanthanide Systems: Sorption and Luminescent Sensing Properties.
;
_journal_issue 8
_journal_name_full 'Inorganic chemistry'
_journal_page_first 3952
_journal_page_last 3959
_journal_paper_doi 10.1021/acs.inorgchem.6b00217
_journal_volume 55
_journal_year 2016
_chemical_formula_sum 'C20 H16 Er N5 O8'
_chemical_formula_weight 621.64
_space_group_IT_number 15
_space_group_name_Hall '-C 2yc'
_space_group_name_H-M_alt 'C 1 2/c 1'
_symmetry_cell_setting monoclinic
_symmetry_space_group_name_H-M 'C 1 2/c 1'
_atom_sites_solution_hydrogens geom
_atom_sites_solution_primary direct
_atom_sites_solution_secondary difmap
_audit_creation_method SHELXL-97
_cell_angle_alpha 90.00
_cell_angle_beta 113.196(8)
_cell_angle_gamma 90.00
_cell_formula_units_Z 4
_cell_length_a 19.810(10)
_cell_length_b 13.153(7)
_cell_length_c 9.806(5)
_cell_measurement_reflns_used 2209
_cell_measurement_temperature 296(2)
_cell_measurement_theta_max 27.37
_cell_measurement_theta_min 3.09
_cell_volume 2349(2)
_computing_structure_refinement 'SHELXL-97 (Sheldrick, 1997)'
_computing_structure_solution 'SHELXS-97 (Sheldrick, 1990)'
_diffrn_ambient_temperature 296(2)
_diffrn_measured_fraction_theta_full 0.981
_diffrn_measured_fraction_theta_max 0.981
_diffrn_measurement_device_type 'Bruker SMART CCD area-detector'
_diffrn_radiation_monochromator graphite
_diffrn_radiation_source 'fine-focus sealed tube'
_diffrn_radiation_type MoK\a
_diffrn_radiation_wavelength 0.71073
_diffrn_reflns_av_R_equivalents 0.0406
_diffrn_reflns_av_sigmaI/netI 0.0513
_diffrn_reflns_limit_h_max 24
_diffrn_reflns_limit_h_min -24
_diffrn_reflns_limit_k_max 16
_diffrn_reflns_limit_k_min -14
_diffrn_reflns_limit_l_max 12
_diffrn_reflns_limit_l_min -10
_diffrn_reflns_number 6080
_diffrn_reflns_theta_full 26.00
_diffrn_reflns_theta_max 26.00
_diffrn_reflns_theta_min 2.24
_exptl_absorpt_coefficient_mu 3.627
_exptl_absorpt_correction_T_max 0.7601
_exptl_absorpt_correction_T_min 0.6306
_exptl_absorpt_correction_type multi-scan
_exptl_absorpt_process_details sadabs
_exptl_crystal_colour colorless
_exptl_crystal_density_diffrn 1.758
_exptl_crystal_density_method 'not measured'
_exptl_crystal_description prism
_exptl_crystal_F_000 1212
_exptl_crystal_size_max 0.14
_exptl_crystal_size_mid 0.10
_exptl_crystal_size_min 0.08
_refine_diff_density_max 1.148
_refine_diff_density_min -0.608
_refine_diff_density_rms 0.118
_refine_ls_extinction_method none
_refine_ls_goodness_of_fit_ref 1.036
_refine_ls_hydrogen_treatment constr
_refine_ls_matrix_type full
_refine_ls_number_parameters 160
_refine_ls_number_reflns 2267
_refine_ls_number_restraints 0
_refine_ls_restrained_S_all 1.036
_refine_ls_R_factor_all 0.0360
_refine_ls_R_factor_gt 0.0290
_refine_ls_shift/su_max 0.000
_refine_ls_shift/su_mean 0.000
_refine_ls_structure_factor_coef Fsqd
_refine_ls_weighting_details 'calc w=1/[\s^2^(Fo^2^)+(0.0270P)^2^+0.0000P] where P=(Fo^2^+2Fc^2^)/3'
_refine_ls_weighting_scheme calc
_refine_ls_wR_factor_gt 0.0602
_refine_ls_wR_factor_ref 0.0627
_reflns_number_gt 2011
_reflns_number_total 2267
_reflns_threshold_expression >2sigma(I)
_cod_data_source_file ic6b00217_si_002.cif
_cod_data_source_block Er
_cod_original_sg_symbol_H-M C2/c
_cod_database_code 4347479

loop_
_symmetry_equiv_pos_as_xyz
'x, y, z'
'-x, y, -z+1/2'
'x+1/2, y+1/2, z'
'-x+1/2, y+1/2, -z+1/2'
'-x, -y, -z'
'x, -y, z-1/2'
'-x+1/2, -y+1/2, -z'
'x+1/2, -y+1/2, z-1/2'

loop_
_atom_site_label
_atom_site_type_symbol
_atom_site_fract_x
_atom_site_fract_y
_atom_site_fract_z
_atom_site_U_iso_or_equiv
_atom_site_adp_type
_atom_site_occupancy
_atom_site_symmetry_multiplicity
_atom_site_calc_flag
_atom_site_refinement_flags
Er1 Er 0.0000 0.05874(2) 0.7500 0.01952(10) Uani 1 2 d S
N1 N 0.43144(19) 0.2854(3) 1.1181(4) 0.0332(9) Uani 1 1 d .
N2 N 0.39779(19) 0.2684(3) 0.9707(4) 0.0318(9) Uani 1 1 d .
H2 H 0.4082 0.3010 0.9054 0.038 Uiso 1 1 calc R
N3 N 0.0000 -0.1634(5) 0.7500 0.0459(15) Uani 1 2 d S
C1 C 0.1140(2) 0.0527(3) 0.5692(4) 0.0238(9) Uani 1 1 d .
C2 C 0.1909(2) 0.0905(3) 0.6081(4) 0.0268(10) Uani 1 1 d .
C3 C 0.2319(2) 0.1273(3) 0.7476(4) 0.0296(10) Uani 1 1 d .
H3 H 0.2115 0.1296 0.8183 0.036 Uiso 1 1 calc R
C4 C 0.3032(2) 0.1610(4) 0.7844(5) 0.0323(11) Uani 1 1 d .
C5 C 0.3322(3) 0.1592(4) 0.6771(5) 0.0447(13) Uani 1 1 d .
H5 H 0.3800 0.1817 0.7004 0.054 Uiso 1 1 calc R
C6 C 0.2910(3) 0.1246(5) 0.5362(6) 0.0512(15) Uani 1 1 d .
H6 H 0.3106 0.1257 0.4642 0.061 Uiso 1 1 calc R
C7 C 0.2209(3) 0.0882(4) 0.5014(5) 0.0393(12) Uani 1 1 d .
H7 H 0.1938 0.0623 0.4073 0.047 Uiso 1 1 calc R
C8 C 0.3462(2) 0.1950(4) 0.9367(5) 0.0353(11) Uani 1 1 d .
C9 C 0.3464(3) 0.1626(4) 1.0695(5) 0.0470(13) Uani 1 1 d .
H9 H 0.3169 0.1124 1.0842 0.056 Uiso 1 1 calc R
C10 C 0.3996(3) 0.2197(4) 1.1777(5) 0.0440(13) Uani 1 1 d .
H10 H 0.4116 0.2131 1.2790 0.053 Uiso 1 1 calc R
O1 O 0.08108(17) 0.0843(3) 0.6470(3) 0.0362(8) Uani 1 1 d .
O1W O 0.481(2) 0.028(4) 1.543(7) 0.42(3) Uani 0.50 1 d P
O2 O 0.08805(15) -0.0076(2) 0.4629(3) 0.0307(7) Uani 1 1 d .
O3 O -0.04069(16) -0.1129(3) 0.7960(3) 0.0346(7) Uani 1 1 d .
O4 O 0.0000 -0.2547(5) 0.7500 0.096(3) Uani 1 2 d S

loop_
_atom_site_aniso_label
_atom_site_aniso_U_11
_atom_site_aniso_U_22
_atom_site_aniso_U_33
_atom_site_aniso_U_23
_atom_site_aniso_U_13
_atom_site_aniso_U_12
Er1 0.01320(13) 0.02520(16) 0.01554(14) 0.000 0.00070(9) 0.000
N1 0.028(2) 0.032(2) 0.0248(19) -0.0024(16) -0.0054(16) 0.0001(17)
N2 0.0235(19) 0.040(2) 0.0260(19) -0.0022(16) 0.0032(15) -0.0079(17)
N3 0.030(3) 0.034(4) 0.072(4) 0.000 0.018(3) 0.000
C1 0.0182(19) 0.028(2) 0.0194(19) 0.0046(18) 0.0016(16) -0.0065(19)
C2 0.021(2) 0.030(2) 0.026(2) -0.0039(17) 0.0054(18) -0.0063(18)
C3 0.028(2) 0.036(3) 0.023(2) -0.0070(18) 0.0078(18) -0.011(2)
C4 0.024(2) 0.037(3) 0.031(2) -0.0063(19) 0.0053(19) -0.007(2)
C5 0.022(2) 0.060(4) 0.050(3) -0.015(3) 0.012(2) -0.014(2)
C6 0.037(3) 0.074(4) 0.050(3) -0.021(3) 0.025(3) -0.019(3)
C7 0.032(3) 0.050(3) 0.034(3) -0.016(2) 0.011(2) -0.014(2)
C8 0.025(2) 0.040(3) 0.034(2) -0.002(2) 0.0033(19) -0.011(2)
C9 0.048(3) 0.047(3) 0.040(3) -0.005(2) 0.011(2) -0.025(3)
C10 0.048(3) 0.045(3) 0.030(3) 0.000(2) 0.006(2) -0.018(3)
O1 0.0279(16) 0.051(2) 0.0343(17) -0.0105(14) 0.0172(14) -0.0170(15)
O1W 0.27(4) 0.36(6) 0.73(9) -0.11(5) 0.30(4) -0.18(4)
O2 0.0213(15) 0.0372(19) 0.0265(16) -0.0051(14) 0.0019(13) -0.0091(14)
O3 0.0307(17) 0.036(2) 0.0437(19) 0.0070(14) 0.0223(15) 0.0011(15)
O4 0.054(4) 0.033(4) 0.222(9) 0.000 0.077(5) 0.000

loop_
_atom_type_symbol
_atom_type_description
_atom_type_scat_dispersion_real
_atom_type_scat_dispersion_imag
_atom_type_scat_source
C C 0.0033 0.0016 'International Tables Vol C Tables 4.2.6.8 and 6.1.1.4'
H H 0.0000 0.0000 'International Tables Vol C Tables 4.2.6.8 and 6.1.1.4'
N N 0.0061 0.0033 'International Tables Vol C Tables 4.2.6.8 and 6.1.1.4'
O O 0.0106 0.0060 'International Tables Vol C Tables 4.2.6.8 and 6.1.1.4'
Er Er -0.2586 4.9576 'International Tables Vol C Tables 4.2.6.8 and 6.1.1.4'

loop_
_geom_angle_atom_site_label_1
_geom_angle_atom_site_label_2
_geom_angle_atom_site_label_3
_geom_angle
_geom_angle_site_symmetry_1
_geom_angle_site_symmetry_3
O2 Er1 O2 144.90(17) 5_556 6_556
O2 Er1 O1 91.84(12) 5_556 2_556
O2 Er1 O1 93.37(11) 6_556 2_556
O2 Er1 O1 93.37(11) 5_556 .
O2 Er1 O1 91.84(12) 6_556 .
O1 Er1 O1 162.67(17) 2_556 .
O2 Er1 O3 72.99(11) 5_556 .
O2 Er1 O3 75.37(11) 6_556 .
O1 Er1 O3 73.37(12) 2_556 .
O1 Er1 O3 123.96(11) . .
O2 Er1 O3 75.37(11) 5_556 2_556
O2 Er1 O3 72.99(11) 6_556 2_556
O1 Er1 O3 123.96(11) 2_556 2_556
O1 Er1 O3 73.37(12) . 2_556
O3 Er1 O3 50.63(15) . 2_556
O2 Er1 N1 142.26(12) 5_556 7_557
O2 Er1 N1 72.56(12) 6_556 7_557
O1 Er1 N1 89.05(13) 2_556 7_557
O1 Er1 N1 76.77(13) . 7_557
O3 Er1 N1 142.23(11) . 7_557
O3 Er1 N1 132.98(11) 2_556 7_557
O2 Er1 N1 72.56(12) 5_556 8_455
O2 Er1 N1 142.26(12) 6_556 8_455
O1 Er1 N1 76.77(12) 2_556 8_455
O1 Er1 N1 89.05(13) . 8_455
O3 Er1 N1 132.98(11) . 8_455
O3 Er1 N1 142.23(11) 2_556 8_455
N1 Er1 N1 70.97(16) 7_557 8_455
O2 Er1 N3 72.45(9) 5_556 .
O2 Er1 N3 72.45(9) 6_556 .
O1 Er1 N3 98.67(9) 2_556 .
O1 Er1 N3 98.67(9) . .
O3 Er1 N3 25.32(7) . .
O3 Er1 N3 25.32(7) 2_556 .
N1 Er1 N3 144.52(8) 7_557 .
N1 Er1 N3 144.52(8) 8_455 .
C10 N1 N2 104.0(3) . .
C10 N1 Er1 123.7(3) . 7_557
N2 N1 Er1 128.6(3) . 7_557
C8 N2 N1 113.0(4) . .
C8 N2 H2 123.5 . .
N1 N2 H2 123.5 . .
O4 N3 O3 121.9(3) . 2_556
O4 N3 O3 121.9(3) . .
O3 N3 O3 116.2(6) 2_556 .
O4 N3 Er1 180.000(1) . .
O3 N3 Er1 58.1(3) 2_556 .
O3 N3 Er1 58.1(3) . .
O2 C1 O1 125.4(4) . .
O2 C1 C2 117.7(4) . .
O1 C1 C2 117.0(4) . .
C3 C2 C7 119.8(4) . .
C3 C2 C1 120.7(4) . .
C7 C2 C1 119.5(4) . .
C2 C3 C4 120.9(4) . .
C2 C3 H3 119.6 . .
C4 C3 H3 119.6 . .
C5 C4 C3 118.9(4) . .
C5 C4 C8 122.0(4) . .
C3 C4 C8 119.1(4) . .
C6 C5 C4 120.7(4) . .
C6 C5 H5 119.7 . .
C4 C5 H5 119.7 . .
C5 C6 C7 120.3(5) . .
C5 C6 H6 119.9 . .
C7 C6 H6 119.9 . .
C6 C7 C2 119.5(4) . .
C6 C7 H7 120.2 . .
C2 C7 H7 120.2 . .
N2 C8 C9 105.6(4) . .
N2 C8 C4 123.3(4) . .
C9 C8 C4 131.0(4) . .
C8 C9 C10 106.1(5) . .
C8 C9 H9 127.0 . .
C10 C9 H9 127.0 . .
N1 C10 C9 111.3(4) . .
N1 C10 H10 124.3 . .
C9 C10 H10 124.3 . .
C1 O1 Er1 149.7(3) . .
C1 O2 Er1 152.3(3) . 5_556
N3 O3 Er1 96.6(3) . .

loop_
_geom_bond_atom_site_label_1
_geom_bond_atom_site_label_2
_geom_bond_distance
_geom_bond_site_symmetry_2
Er1 O2 2.233(3) 5_556
Er1 O2 2.233(3) 6_556
Er1 O1 2.234(3) 2_556
Er1 O1 2.234(3) .
Er1 O3 2.497(3) .
Er1 O3 2.497(3) 2_556
Er1 N1 2.517(4) 7_557
Er1 N1 2.517(4) 8_455
Er1 N3 2.922(7) .
N1 C10 1.334(6) .
N1 N2 1.350(5) .
N1 Er1 2.517(4) 7_557
N2 C8 1.349(6) .
N2 H2 0.8600 .
N3 O4 1.201(8) .
N3 O3 1.258(4) 2_556
N3 O3 1.258(4) .
C1 O2 1.247(5) .
C1 O1 1.254(5) .
C1 C2 1.503(6) .
C2 C3 1.375(5) .
C2 C7 1.392(7) .
C3 C4 1.386(6) .
C3 H3 0.9300 .
C4 C5 1.383(7) .
C4 C8 1.467(6) .
C5 C6 1.376(6) .
C5 H5 0.9300 .
C6 C7 1.380(7) .
C6 H6 0.9300 .
C7 H7 0.9300 .
C8 C9 1.369(7) .
C9 C10 1.385(7) .
C9 H9 0.9300 .
C10 H10 0.9300 .
O1W O1W 1.52(8) 5_658
O2 Er1 2.233(3) 5_556
